data_4306056
loop_
_publ_author_name
'Piotr Sobota'
'J\'ozef Utko'
'\/Lukasz John'
'Lucjan B. Jerzykiewicz'
'Anna Dr\'ag-Jarz\'abek'

_publ_section_title
;
Unexpected Cyclopentadienyl/Alkoxo Ligand Exchange in Titano- and
Zirconocene. New Opportunities
;
_journal_name_full 'Inorganic Chemistry'
_journal_page_first 7939
_journal_page_last 7941
_journal_paper_doi 10.1021/ic8009749
_journal_volume 47
_journal_year 2008
_chemical_formula_moiety 'C30 H70 Ca4 Cl4 O21 Ti2'
_chemical_formula_sum 'C30 H70 Ca4 Cl4 O21 Ti2'
_chemical_formula_weight 1164.78
_chemical_name_systematic
;
 ?
;
_space_group_IT_number 2
_symmetry_cell_setting triclinic
_symmetry_Int_Tables_number 2
_symmetry_space_group_name_Hall '-P 1'
_symmetry_space_group_name_H-M 'P -1'
_atom_sites_solution_hydrogens geom
_atom_sites_solution_primary direct
_atom_sites_solution_secondary difmap
_audit_creation_method SHELXL-97
_cell_angle_alpha 107.03(2)
_cell_angle_beta 115.23(3)
_cell_angle_gamma 102.48(2)
_cell_formula_units_Z 1
_cell_length_a 10.716(4)
_cell_length_b 11.923(5)
_cell_length_c 12.384(5)
_cell_measurement_reflns_used 11827
_cell_measurement_temperature 100(2)
_cell_measurement_theta_max 35
_cell_measurement_theta_min 3
_cell_volume 1257.8(10)
_computing_cell_refinement
;
CrysAlis RED. Version 1.171.31 Oxford Diffraction, 2006)
;
_computing_data_collection
;
CrysAlis CCD. Version 1.171.31 (Oxford Diffraction, 2006)
;
_computing_data_reduction
;
CrysAlis RED. Version 1.171.31 (Oxford Diffraction, 2006)
;
_computing_molecular_graphics ' DIAMOND. Version 3.1e. (Brandenburg, K.  2007)'
_computing_publication_material
;
SHELXTL. Version 6.14 (Bruker, 2003)
Platon Version 1.081 (Spek, A. L. 2005)
enCIFer Version 1.2, (Allen <i>et al.</i>,  2004)
publCIF Version 1.0_c  (Westrip, S. P. 2007)
;
_computing_structure_refinement 'SHELXTL. Version 6.14 (Bruker, 2003)'
_computing_structure_solution 'SHELXTL. Version 6.14 (Bruker, 2003)'
_diffrn_ambient_temperature 100(2)
_diffrn_measured_fraction_theta_full 0.992
_diffrn_measured_fraction_theta_max 0.992
_diffrn_measurement_device_type 'Kuma KM-4 CCD kappa-axis diffractometer'
_diffrn_measurement_method \w
_diffrn_radiation_monochromator graphite
_diffrn_radiation_source 'fine-focus sealed tube'
_diffrn_radiation_type MoK\a
_diffrn_radiation_wavelength 0.71073
_diffrn_reflns_av_R_equivalents 0.0239
_diffrn_reflns_av_sigmaI/netI 0.0229
_diffrn_reflns_limit_h_max 14
_diffrn_reflns_limit_h_min -14
_diffrn_reflns_limit_k_max 15
_diffrn_reflns_limit_k_min -15
_diffrn_reflns_limit_l_max 15
_diffrn_reflns_limit_l_min -16
_diffrn_reflns_number 18313
_diffrn_reflns_theta_full 28.00
_diffrn_reflns_theta_max 28.00
_diffrn_reflns_theta_min 2.86
_exptl_absorpt_coefficient_mu 1.007
_exptl_absorpt_correction_T_max 0.842
_exptl_absorpt_correction_T_min 0.713
_exptl_absorpt_correction_type analytical
_exptl_absorpt_process_details
;
CrysAlis CCD. Version 1.171.31 (Oxford Diffraction Ltd., 2006)
Analytical numeric absorption correction using a multifaceted crystal
model based on expressions derived by R.C. Clark & J.S.
Comput. Phys. Commun. (1998). 111, 243.
;
_exptl_crystal_colour colorless
_exptl_crystal_density_diffrn 1.538
_exptl_crystal_density_method 'not measured'
_exptl_crystal_description block
_exptl_crystal_F_000 610
_exptl_crystal_size_max 0.283
_exptl_crystal_size_mid 0.148
_exptl_crystal_size_min 0.087
_refine_diff_density_max 0.883
_refine_diff_density_min -0.325
_refine_diff_density_rms 0.072
_refine_ls_extinction_method none
_refine_ls_goodness_of_fit_ref 1.059
_refine_ls_hydrogen_treatment constr
_refine_ls_matrix_type full
_refine_ls_number_parameters 282
_refine_ls_number_reflns 6028
_refine_ls_number_restraints 0
_refine_ls_restrained_S_all 1.059
_refine_ls_R_factor_all 0.0340
_refine_ls_R_factor_gt 0.0269
_refine_ls_shift/su_max 0.001
_refine_ls_shift/su_mean 0.000
_refine_ls_structure_factor_coef Fsqd
_refine_ls_weighting_details 'calc w=1/[\s^2^(Fo^2^)+(0.0490P)^2^+0.0000P] where P=(Fo^2^+2Fc^2^)/3'
_refine_ls_weighting_scheme calc
_refine_ls_wR_factor_gt 0.0718
_refine_ls_wR_factor_ref 0.0740
_reflns_number_gt 5017
_reflns_number_total 6028
_reflns_threshold_expression >2sigma(I)
_cod_data_source_file ic8009749_si_002_1.cif
_cod_data_source_block CCDC671161
_cod_depositor_comments
;
The following automatic conversions were performed:
'_symmetry_cell_setting' value 'Triclinic' changed to 'triclinic'
according to '/home/saulius/struct/CIF-dictionaries/cif_core.dic'
dictionary named 'cif_core.dic' version 2.4.1 from 2010-06-29.

Automatic conversion script
Id: cif_fix_enum 1527 2010-12-29 10:47:43Z saulius 
;
_cod_original_cell_volume 1257.8(9)
_cod_database_code 4306056

loop_
_symmetry_equiv_pos_as_xyz
'x, y, z'
'-x, -y, -z'

loop_
_atom_site_label
_atom_site_type_symbol
_atom_site_fract_x
_atom_site_fract_y
_atom_site_fract_z
_atom_site_U_iso_or_equiv
_atom_site_adp_type
_atom_site_occupancy
_atom_site_symmetry_multiplicity
_atom_site_calc_flag
_atom_site_refinement_flags
_atom_site_disorder_assembly
_atom_site_disorder_group
Ti1 Ti 0.19372(3) 0.11440(2) 0.05656(2) 0.01209(7) Uani 1 1 d . . .
Ca1 Ca -0.11764(3) 0.04344(3) -0.21426(3) 0.01373(7) Uani 1 1 d . . .
Ca2 Ca -0.04101(3) 0.19308(3) 0.13270(3) 0.01374(7) Uani 1 1 d . . .
Cl1 Cl -0.20993(4) -0.06926(4) -0.47463(4) 0.02111(9) Uani 1 1 d . . .
Cl2 Cl -0.15925(4) 0.36490(4) 0.09662(4) 0.02330(9) Uani 1 1 d . . .
O1 O 0.0000 0.0000 0.0000 0.0123(3) Uani 1 2 d S . .
O11 O 0.07734(11) 0.22089(9) 0.00930(10) 0.0138(2) Uani 1 1 d . . .
C11 C 0.13312(17) 0.34266(14) 0.01203(15) 0.0171(3) Uani 1 1 d . . .
H11A H 0.2306 0.3977 0.0959 0.021 Uiso 1 1 calc R . .
H11B H 0.0619 0.3843 0.0089 0.021 Uiso 1 1 calc R . .
C12 C 0.15314(18) 0.32886(16) -0.10321(16) 0.0231(3) Uani 1 1 d . . .
H12A H 0.1828 0.4125 -0.1051 0.028 Uiso 1 1 calc R . .
H12B H 0.2323 0.2961 -0.0959 0.028 Uiso 1 1 calc R . .
O10 O 0.00951(13) 0.23918(11) -0.22352(11) 0.0239(2) Uani 1 1 d . . .
C13 C 0.0119(2) 0.24850(19) -0.33503(18) 0.0337(4) Uani 1 1 d . . .
H13A H 0.0268 0.3355 -0.3261 0.051 Uiso 1 1 calc R . .
H13B H -0.0838 0.1882 -0.4165 0.051 Uiso 1 1 calc R . .
H13C H 0.0941 0.2282 -0.3390 0.051 Uiso 1 1 calc R . .
O21 O 0.20994(11) 0.17227(10) 0.23253(9) 0.0147(2) Uani 1 1 d . . .
C21 C 0.33263(17) 0.27920(15) 0.35189(15) 0.0186(3) Uani 1 1 d . . .
H21A H 0.3898 0.3363 0.3301 0.022 Uiso 1 1 calc R . .
H21B H 0.4013 0.2493 0.4085 0.022 Uiso 1 1 calc R . .
C22 C 0.27057(18) 0.35065(15) 0.42481(15) 0.0208(3) Uani 1 1 d . . .
H22A H 0.2209 0.2956 0.4532 0.025 Uiso 1 1 calc R . .
H22B H 0.3535 0.4277 0.5050 0.025 Uiso 1 1 calc R . .
O20 O 0.16320(12) 0.38740(10) 0.33837(11) 0.0206(2) Uani 1 1 d . . .
C23 C 0.2295(2) 0.51079(16) 0.34960(18) 0.0268(4) Uani 1 1 d . . .
H23A H 0.2725 0.5751 0.4401 0.040 Uiso 1 1 calc R . .
H23B H 0.1526 0.5291 0.2869 0.040 Uiso 1 1 calc R . .
H23C H 0.3088 0.5131 0.3295 0.040 Uiso 1 1 calc R . .
O31 O 0.12199(11) 0.01773(10) -0.13675(10) 0.0145(2) Uani 1 1 d . . .
C31 C 0.21886(18) 0.02770(15) -0.18733(16) 0.0198(3) Uani 1 1 d . . .
H31A H 0.3198 0.0398 -0.1198 0.024 Uiso 1 1 calc R . .
H31B H 0.2289 0.1030 -0.2067 0.024 Uiso 1 1 calc R . .
C32 C 0.15722(18) -0.09093(15) -0.31202(15) 0.0194(3) Uani 1 1 d . . .
H32A H 0.0595 -0.1006 -0.3824 0.023 Uiso 1 1 calc R . .
H32B H 0.2275 -0.0858 -0.3442 0.023 Uiso 1 1 calc R . .
O30 O 0.13873(13) -0.19775(10) -0.27979(11) 0.0203(2) Uani 1 1 d . . .
C33 C 0.0999(2) -0.31461(16) -0.38576(16) 0.0245(3) Uani 1 1 d . . .
H33A H 0.0959 -0.3828 -0.3568 0.037 Uiso 1 1 calc R . .
H33B H 0.1756 -0.3040 -0.4106 0.037 Uiso 1 1 calc R . .
H33C H 0.0015 -0.3370 -0.4624 0.037 Uiso 1 1 calc R . .
O41 O 0.24848(11) -0.03014(10) 0.08697(10) 0.0145(2) Uani 1 1 d . . .
C41 C 0.40068(16) -0.01589(16) 0.16043(16) 0.0203(3) Uani 1 1 d . . .
H41A H 0.4630 0.0728 0.2305 0.024 Uiso 1 1 calc R . .
H41B H 0.4399 -0.0325 0.1006 0.024 Uiso 1 1 calc R . .
C42 C 0.41122(17) -0.10773(16) 0.22296(16) 0.0202(3) Uani 1 1 d . . .
H42A H 0.3570 -0.1969 0.1534 0.024 Uiso 1 1 calc R . .
H42B H 0.5175 -0.0932 0.2793 0.024 Uiso 1 1 calc R . .
O40 O 0.34449(12) -0.08506(11) 0.30184(11) 0.0209(2) Uani 1 1 d . . .
C43 C 0.3664(2) -0.15511(18) 0.38000(18) 0.0281(4) Uani 1 1 d . . .
H43A H 0.3332 -0.1275 0.4420 0.042 Uiso 1 1 calc R . .
H43B H 0.4732 -0.1392 0.4299 0.042 Uiso 1 1 calc R . .
H43C H 0.3080 -0.2465 0.3216 0.042 Uiso 1 1 calc R . .
O51 O 0.37609(11) 0.21929(10) 0.10892(10) 0.0167(2) Uani 1 1 d . . .
C51 C 0.52954(18) 0.29280(16) 0.16475(19) 0.0257(4) Uani 1 1 d . . .
H51A H 0.5686 0.2441 0.1167 0.031 Uiso 1 1 calc R . .
H51B H 0.5867 0.3078 0.2585 0.031 Uiso 1 1 calc R . .
C52 C 0.55460(19) 0.41931(16) 0.15849(18) 0.0259(4) Uani 1 1 d . . .
H52A H 0.6615 0.4638 0.1900 0.031 Uiso 1 1 calc R . .
H52B H 0.4930 0.4057 0.0657 0.031 Uiso 1 1 calc R . .
O50 O 0.51408(13) 0.49500(11) 0.23959(12) 0.0251(3) Uani 1 1 d . . .
C53 C 0.5269(2) 0.61297(17) 0.2310(2) 0.0340(4) Uani 1 1 d . . .
H53A H 0.5072 0.6659 0.2939 0.051 Uiso 1 1 calc R . .
H53B H 0.4538 0.5966 0.1407 0.051 Uiso 1 1 calc R . .
H53C H 0.6285 0.6576 0.2524 0.051 Uiso 1 1 calc R . .

loop_
_atom_site_aniso_label
_atom_site_aniso_U_11
_atom_site_aniso_U_22
_atom_site_aniso_U_33
_atom_site_aniso_U_23
_atom_site_aniso_U_13
_atom_site_aniso_U_12
Ti1 0.01087(13) 0.01184(13) 0.01347(13) 0.00564(10) 0.00629(10) 0.00436(10)
Ca1 0.01241(14) 0.01465(14) 0.01434(14) 0.00726(11) 0.00634(11) 0.00580(11)
Ca2 0.01416(14) 0.01325(14) 0.01474(14) 0.00601(11) 0.00805(12) 0.00609(11)
Cl1 0.02221(19) 0.02255(19) 0.01611(17) 0.00806(15) 0.00850(15) 0.00852(15)
Cl2 0.0271(2) 0.02074(19) 0.0268(2) 0.01183(16) 0.01427(17) 0.01503(16)
O1 0.0112(6) 0.0127(7) 0.0139(7) 0.0059(6) 0.0072(6) 0.0049(5)
O11 0.0144(5) 0.0121(5) 0.0161(5) 0.0074(4) 0.0082(4) 0.0052(4)
C11 0.0190(7) 0.0120(7) 0.0197(7) 0.0076(6) 0.0097(6) 0.0053(6)
C12 0.0237(8) 0.0201(8) 0.0266(8) 0.0120(7) 0.0134(7) 0.0074(7)
O10 0.0301(6) 0.0207(6) 0.0164(5) 0.0092(5) 0.0105(5) 0.0045(5)
C13 0.0381(10) 0.0348(10) 0.0298(9) 0.0180(8) 0.0200(8) 0.0067(8)
O21 0.0137(5) 0.0137(5) 0.0128(5) 0.0044(4) 0.0053(4) 0.0043(4)
C21 0.0157(7) 0.0168(7) 0.0153(7) 0.0045(6) 0.0045(6) 0.0042(6)
C22 0.0213(8) 0.0185(8) 0.0163(7) 0.0049(6) 0.0071(6) 0.0067(6)
O20 0.0188(5) 0.0154(5) 0.0227(6) 0.0066(5) 0.0085(5) 0.0059(4)
C23 0.0292(9) 0.0157(8) 0.0281(9) 0.0061(7) 0.0133(7) 0.0049(7)
O31 0.0142(5) 0.0168(5) 0.0161(5) 0.0079(4) 0.0101(4) 0.0069(4)
C31 0.0202(8) 0.0202(8) 0.0241(8) 0.0091(6) 0.0164(7) 0.0073(6)
C32 0.0235(8) 0.0212(8) 0.0214(7) 0.0113(6) 0.0161(7) 0.0103(6)
O30 0.0291(6) 0.0190(5) 0.0198(5) 0.0092(5) 0.0168(5) 0.0120(5)
C33 0.0324(9) 0.0225(8) 0.0224(8) 0.0078(7) 0.0175(7) 0.0133(7)
O41 0.0110(5) 0.0156(5) 0.0168(5) 0.0080(4) 0.0058(4) 0.0071(4)
C41 0.0117(7) 0.0266(8) 0.0247(8) 0.0148(7) 0.0081(6) 0.0093(6)
C42 0.0172(7) 0.0244(8) 0.0226(8) 0.0118(7) 0.0101(6) 0.0128(6)
O40 0.0204(6) 0.0276(6) 0.0237(6) 0.0165(5) 0.0125(5) 0.0151(5)
C43 0.0272(9) 0.0365(10) 0.0344(9) 0.0264(8) 0.0171(8) 0.0188(8)
O51 0.0117(5) 0.0162(5) 0.0202(5) 0.0074(4) 0.0080(4) 0.0036(4)
C51 0.0141(7) 0.0203(8) 0.0391(10) 0.0107(7) 0.0133(7) 0.0049(6)
C52 0.0232(8) 0.0194(8) 0.0340(9) 0.0077(7) 0.0185(7) 0.0044(7)
O50 0.0282(6) 0.0195(6) 0.0269(6) 0.0079(5) 0.0162(5) 0.0074(5)
C53 0.0363(10) 0.0208(9) 0.0436(11) 0.0114(8) 0.0228(9) 0.0087(8)

loop_
_atom_type_symbol
_atom_type_description
_atom_type_scat_dispersion_real
_atom_type_scat_dispersion_imag
_atom_type_scat_source
C C 0.0033 0.0016 'International Tables Vol C Tables 4.2.6.8 and 6.1.1.4'
H H 0.0000 0.0000 'International Tables Vol C Tables 4.2.6.8 and 6.1.1.4'
O O 0.0106 0.0060 'International Tables Vol C Tables 4.2.6.8 and 6.1.1.4'
Cl Cl 0.1484 0.1585 'International Tables Vol C Tables 4.2.6.8 and 6.1.1.4'
Ca Ca 0.2262 0.3064 'International Tables Vol C Tables 4.2.6.8 and 6.1.1.4'
Ti Ti 0.2776 0.4457 'International Tables Vol C Tables 4.2.6.8 and 6.1.1.4'

loop_
_geom_angle_atom_site_label_1
_geom_angle_atom_site_label_2
_geom_angle_atom_site_label_3
_geom_angle
_geom_angle_site_symmetry_1
_geom_angle_site_symmetry_3
_geom_angle_publ_flag
O1 Ti1 O11 80.88(4) . . yes
O1 Ti1 O21 82.09(4) . . yes
O1 Ti1 O31 81.64(4) . . yes
O1 Ti1 O41 81.44(4) . . yes
O1 Ti1 O51 179.02(5) . . yes
O11 Ti1 O21 89.54(5) . . yes
O11 Ti1 O31 89.65(5) . . yes
O11 Ti1 O41 162.31(5) . . yes
O11 Ti1 O51 100.02(6) . . yes
O21 Ti1 O31 163.63(5) . . yes
O21 Ti1 O41 87.71(5) . . yes
O21 Ti1 O51 98.29(5) . . yes
O31 Ti1 O41 88.11(5) . . yes
O31 Ti1 O51 97.95(5) . . yes
O41 Ti1 O51 97.66(6) . . yes
Cl1 Ca1 O1 138.76(2) . . yes
Cl1 Ca1 O11 146.60(4) . . yes
Cl1 Ca1 O10 83.52(3) . . yes
Cl1 Ca1 O31 94.49(3) . . yes
Cl1 Ca1 O21 86.95(3) . 2_555 yes
Cl1 Ca1 O41 133.40(3) . 2_555 yes
Cl1 Ca1 O40 82.35(3) . 2_555 yes
O1 Ca1 O11 58.68(3) . . yes
O1 Ca1 O10 122.57(3) . . yes
O1 Ca1 O31 59.99(3) . . yes
O1 Ca1 O21 59.95(3) . 2_555 yes
O1 Ca1 O41 58.98(3) . 2_555 yes
O1 Ca1 O40 126.05(3) . 2_555 yes
O11 Ca1 O10 66.72(4) . . yes
O11 Ca1 O31 69.88(4) . . yes
O11 Ca1 O21 118.56(4) . 2_555 yes
O11 Ca1 O41 78.93(4) . 2_555 yes
O11 Ca1 O40 109.62(4) . 2_555 yes
O10 Ca1 O31 86.54(5) . . yes
O10 Ca1 O21 165.13(5) . 2_555 yes
O10 Ca1 O41 126.67(5) . 2_555 yes
O10 Ca1 O40 86.99(5) . 2_555 yes
O21 Ca1 O31 82.86(4) 2_555 . yes
O31 Ca1 O41 118.97(4) . 2_555 yes
O31 Ca1 O40 173.08(5) . 2_555 yes
O21 Ca1 O41 67.95(4) 2_555 2_555 yes
O21 Ca1 O40 103.05(5) 2_555 2_555 yes
O41 Ca1 O40 67.15(4) 2_555 2_555 yes
Cl2 Ca2 O1 140.52(2) . . yes
Cl2 Ca2 O11 93.01(3) . . yes
Cl2 Ca2 O21 141.42(3) . . yes
Cl2 Ca2 O20 80.82(3) . . yes
Cl2 Ca2 O31 136.73(4) . 2_555 yes
Cl2 Ca2 O30 82.96(4) . 2_555 yes
Cl2 Ca2 O41 90.09(3) . 2_555 yes
O1 Ca2 O11 59.90(3) . . yes
O1 Ca2 O21 59.21(3) . . yes
O1 Ca2 O20 125.01(4) . . yes
O1 Ca2 O31 59.76(3) . 2_555 yes
O1 Ca2 O30 127.18(4) . 2_555 yes
O1 Ca2 O41 60.20(3) . 2_555 yes
O11 Ca2 O21 69.30(4) . . yes
O11 Ca2 O20 92.88(4) . . yes
O11 Ca2 O31 119.65(4) . 2_555 yes
O11 Ca2 O30 171.68(4) . 2_555 yes
O11 Ca2 O41 82.20(4) . 2_555 yes
O21 Ca2 O20 66.78(4) . . yes
O21 Ca2 O31 80.21(4) . 2_555 yes
O21 Ca2 O30 109.61(4) . 2_555 yes
O21 Ca2 O41 119.40(4) . 2_555 yes
O20 Ca2 O31 121.21(4) . 2_555 yes
O20 Ca2 O30 79.32(4) . 2_555 yes
O20 Ca2 O41 169.44(5) . 2_555 yes
O31 Ca2 O30 67.56(4) 2_555 2_555 yes
O31 Ca2 O41 69.22(4) 2_555 2_555 yes
O30 Ca2 O41 105.02(4) 2_555 2_555 yes
Ti1 O1 Ca1 89.46(3) . . yes
Ti1 O1 Ca2 89.73(2) . . yes
Ti1 O1 Ti1 180.00 . 2_555 yes
Ti1 O1 Ca1 90.54(1) . 2_555 yes
Ti1 O1 Ca2 90.27(2) . 2_555 yes
Ca1 O1 Ca2 90.10(3) . . yes
Ti1 O1 Ca1 90.54(1) 2_555 . yes
Ca1 O1 Ca1 180.00 . 2_555 yes
Ca1 O1 Ca2 89.90(1) . 2_555 yes
Ti1 O1 Ca2 90.27(2) 2_555 . yes
Ca1 O1 Ca2 89.90(1) 2_555 . yes
Ca2 O1 Ca2 180.00 . 2_555 yes
Ti1 O1 Ca1 89.46(1) 2_555 2_555 yes
Ti1 O1 Ca2 89.73(2) 2_555 2_555 yes
Ca1 O1 Ca2 90.10(1) 2_555 2_555 yes
Ti1 O11 Ca1 92.49(4) . . yes
Ti1 O11 Ca2 94.70(5) . . yes
Ti1 O11 C11 126.65(11) . . yes
Ca1 O11 Ca2 100.20(5) . . yes
Ca1 O11 C11 115.76(8) . . yes
Ca2 O11 C11 120.76(10) . . yes
Ca1 O10 C12 115.30(10) . . yes
Ca1 O10 C13 127.26(11) . . yes
C12 O10 C13 108.70(15) . . yes
Ti1 O21 Ca2 90.93(4) . . yes
Ti1 O21 C21 124.96(11) . . yes
Ti1 O21 Ca1 95.00(5) . 2_555 yes
Ca2 O21 C21 116.68(10) . . yes
Ca1 O21 Ca2 97.71(5) 2_555 . yes
Ca1 O21 C21 123.95(10) 2_555 . yes
Ca2 O20 C22 109.55(10) . . yes
Ca2 O20 C23 127.59(10) . . yes
C22 O20 C23 113.14(14) . . yes
Ti1 O31 Ca1 93.31(5) . . yes
Ti1 O31 C31 123.04(10) . . yes
Ti1 O31 Ca2 92.23(5) . 2_555 yes
Ca1 O31 C31 129.06(10) . . yes
Ca1 O31 Ca2 98.81(5) . 2_555 yes
Ca2 O31 C31 112.50(10) 2_555 . yes
C32 O30 C33 112.59(13) . . yes
Ca2 O30 C32 116.62(11) 2_555 . yes
Ca2 O30 C33 121.63(12) 2_555 . yes
Ti1 O41 C41 122.32(11) . . yes
Ti1 O41 Ca1 92.08(5) . 2_555 yes
Ti1 O41 Ca2 93.66(4) . 2_555 yes
Ca1 O41 C41 112.10(9) 2_555 . yes
Ca2 O41 C41 130.19(10) 2_555 . yes
Ca1 O41 Ca2 98.25(5) 2_555 2_555 yes
C42 O40 C43 111.93(15) . . yes
Ca1 O40 C42 118.30(10) 2_555 . yes
Ca1 O40 C43 120.95(13) 2_555 . yes
Ti1 O51 C51 170.41(12) . . yes
C52 O50 C53 111.57(15) . . yes
O11 C11 C12 110.87(14) . . yes
O10 C12 C11 107.22(16) . . yes
O21 C21 C22 108.69(15) . . yes
O20 C22 C21 109.62(13) . . yes
O31 C31 C32 110.43(16) . . yes
O30 C32 C31 107.29(13) . . yes
O41 C41 C42 110.47(16) . . yes
O40 C42 C41 107.27(16) . . yes
O51 C51 C52 112.44(17) . . yes
O50 C52 C51 109.19(17) . . yes
O11 C11 H11A 109.00 . . no
O11 C11 H11B 109.00 . . no
C12 C11 H11A 109.00 . . no
C12 C11 H11B 109.00 . . no
H11A C11 H11B 108.00 . . no
O10 C12 H12A 110.00 . . no
O10 C12 H12B 110.00 . . no
C11 C12 H12A 110.00 . . no
C11 C12 H12B 110.00 . . no
H12A C12 H12B 109.00 . . no
O10 C13 H13A 109.00 . . no
O10 C13 H13B 109.00 . . no
O10 C13 H13C 109.00 . . no
H13A C13 H13B 109.00 . . no
H13A C13 H13C 110.00 . . no
H13B C13 H13C 110.00 . . no
O21 C21 H21A 110.00 . . no
O21 C21 H21B 110.00 . . no
C22 C21 H21A 110.00 . . no
C22 C21 H21B 110.00 . . no
H21A C21 H21B 108.00 . . no
O20 C22 H22A 110.00 . . no
O20 C22 H22B 110.00 . . no
C21 C22 H22A 110.00 . . no
C21 C22 H22B 110.00 . . no
H22A C22 H22B 108.00 . . no
O20 C23 H23A 109.00 . . no
O20 C23 H23B 109.00 . . no
O20 C23 H23C 110.00 . . no
H23A C23 H23B 109.00 . . no
H23A C23 H23C 109.00 . . no
H23B C23 H23C 109.00 . . no
O31 C31 H31A 110.00 . . no
O31 C31 H31B 110.00 . . no
C32 C31 H31A 110.00 . . no
C32 C31 H31B 110.00 . . no
H31A C31 H31B 108.00 . . no
O30 C32 H32A 110.00 . . no
O30 C32 H32B 110.00 . . no
C31 C32 H32A 110.00 . . no
C31 C32 H32B 110.00 . . no
H32A C32 H32B 109.00 . . no
O30 C33 H33A 109.00 . . no
O30 C33 H33B 109.00 . . no
O30 C33 H33C 109.00 . . no
H33A C33 H33B 109.00 . . no
H33A C33 H33C 109.00 . . no
H33B C33 H33C 109.00 . . no
O41 C41 H41A 110.00 . . no
O41 C41 H41B 110.00 . . no
C42 C41 H41A 110.00 . . no
C42 C41 H41B 110.00 . . no
H41A C41 H41B 108.00 . . no
O40 C42 H42A 110.00 . . no
O40 C42 H42B 110.00 . . no
C41 C42 H42A 110.00 . . no
C41 C42 H42B 110.00 . . no
H42A C42 H42B 109.00 . . no
O40 C43 H43A 109.00 . . no
O40 C43 H43B 109.00 . . no
O40 C43 H43C 109.00 . . no
H43A C43 H43B 109.00 . . no
H43A C43 H43C 110.00 . . no
H43B C43 H43C 109.00 . . no
O51 C51 H51A 109.00 . . no
O51 C51 H51B 109.00 . . no
C52 C51 H51A 109.00 . . no
C52 C51 H51B 109.00 . . no
H51A C51 H51B 108.00 . . no
O50 C52 H52A 110.00 . . no
O50 C52 H52B 110.00 . . no
C51 C52 H52A 110.00 . . no
C51 C52 H52B 110.00 . . no
H52A C52 H52B 108.00 . . no
O50 C53 H53A 109.00 . . no
O50 C53 H53B 109.00 . . no
O50 C53 H53C 109.00 . . no
H53A C53 H53B 109.00 . . no
H53A C53 H53C 109.00 . . no
H53B C53 H53C 109.00 . . no

loop_
_geom_bond_atom_site_label_1
_geom_bond_atom_site_label_2
_geom_bond_distance
_geom_bond_site_symmetry_2
_geom_bond_publ_flag
Ti1 O1 1.907(1) . yes
Ti1 O11 2.002(2) . yes
Ti1 O21 2.000(2) . yes
Ti1 O31 2.021(2) . yes
Ti1 O41 2.021(2) . yes
Ti1 O51 1.787(2) . yes
Ca1 Cl1 2.711(2) . yes
Ca1 O1 2.671(2) . yes
Ca1 O11 2.497(2) . yes
Ca1 O10 2.496(2) . yes
Ca1 O31 2.454(2) . yes
Ca1 O21 2.452(2) 2_555 yes
Ca1 O41 2.532(2) 2_555 yes
Ca1 O40 2.433(2) 2_555 yes
Ca2 Cl2 2.679(2) . yes
Ca2 O1 2.652(2) . yes
Ca2 O11 2.413(2) . yes
Ca2 O21 2.541(2) . yes
Ca2 O20 2.499(2) . yes
Ca2 O31 2.498(2) 2_555 yes
Ca2 O30 2.452(2) 2_555 yes
Ca2 O41 2.449(2) 2_555 yes
O11 C11 1.430(2) . no
O10 C12 1.460(2) . no
O10 C13 1.428(2) . no
O21 C21 1.433(2) . no
O20 C22 1.451(2) . no
O20 C23 1.426(3) . no
O31 C31 1.424(3) . no
O30 C32 1.441(2) . no
O30 C33 1.432(2) . no
O41 C41 1.429(2) . no
O40 C42 1.436(2) . no
O40 C43 1.433(3) . no
O51 C51 1.415(3) . no
O50 C52 1.422(3) . no
O50 C53 1.423(3) . no
C11 C12 1.500(3) . no
C21 C22 1.513(3) . no
C31 C32 1.506(2) . no
C41 C42 1.512(3) . no
C51 C52 1.505(3) . no
C11 H11A 0.99 . no
C11 H11B 0.99 . no
C12 H12A 0.99 . no
C12 H12B 0.99 . no
C13 H13A 0.98 . no
C13 H13B 0.98 . no
C13 H13C 0.98 . no
C21 H21A 0.99 . no
C21 H21B 0.99 . no
C22 H22A 0.99 . no
C22 H22B 0.99 . no
C23 H23A 0.98 . no
C23 H23B 0.98 . no
C23 H23C 0.98 . no
C31 H31A 0.99 . no
C31 H31B 0.99 . no
C32 H32A 0.99 . no
C32 H32B 0.99 . no
C33 H33A 0.98 . no
C33 H33B 0.98 . no
C33 H33C 0.98 . no
C41 H41A 0.99 . no
C41 H41B 0.99 . no
C42 H42A 0.99 . no
C42 H42B 0.99 . no
C43 H43A 0.98 . no
C43 H43B 0.98 . no
C43 H43C 0.98 . no
C51 H51A 0.99 . no
C51 H51B 0.99 . no
C52 H52A 0.99 . no
C52 H52B 0.99 . no
C53 H53A 0.98 . no
C53 H53B 0.98 . no
C53 H53C 0.98 . no

loop_
_geom_hbond_atom_site_label_D
_geom_hbond_atom_site_label_H
_geom_hbond_atom_site_label_A
_geom_hbond_distance_DH
_geom_hbond_distance_HA
_geom_hbond_distance_DA
_geom_hbond_angle_DHA
_geom_hbond_site_symmetry_A
_geom_hbond_publ_flag
C11 H11A O50 0.9900 2.5300 3.449(3) 154.00 . yes
C12 H12A Cl2 0.9900 2.7000 3.614(3) 154.00 2_565 yes
C13 H13B Cl1 0.9800 2.8000 3.429(3) 122.00 . yes
C22 H22A Cl1 0.9900 2.7700 3.560(2) 137.00 2_555 yes
C32 H32A Cl1 0.9900 2.7700 3.687(3) 154.00 . yes
C42 H42A Cl2 0.9900 2.6500 3.544(2) 150.00 2_555 yes

loop_
_geom_torsion_atom_site_label_1
_geom_torsion_atom_site_label_2
_geom_torsion_atom_site_label_3
_geom_torsion_atom_site_label_4
_geom_torsion
_geom_torsion_site_symmetry_1
_geom_torsion_site_symmetry_2
_geom_torsion_site_symmetry_3
_geom_torsion_site_symmetry_4
_geom_torsion_publ_flag
O11 Ti1 O1 Ca1 46.61(3) . . . . no
O11 Ti1 O1 Ca2 -43.50(3) . . . . no
O11 Ti1 O1 Ca1 -133.40(3) . . . 2_555 no
O11 Ti1 O1 Ca2 136.50(3) . . . 2_555 no
O21 Ti1 O1 Ca1 137.42(4) . . . . no
O21 Ti1 O1 Ca2 47.32(4) . . . . no
O21 Ti1 O1 Ca1 -42.58(4) . . . 2_555 no
O21 Ti1 O1 Ca2 -132.68(4) . . . 2_555 no
O31 Ti1 O1 Ca1 -44.39(4) . . . . no
O31 Ti1 O1 Ca2 -134.49(4) . . . . no
O31 Ti1 O1 Ca1 135.61(4) . . . 2_555 no
O31 Ti1 O1 Ca2 45.51(4) . . . 2_555 no
O41 Ti1 O1 Ca1 -133.73(3) . . . . no
O41 Ti1 O1 Ca2 136.17(3) . . . . no
O41 Ti1 O1 Ca1 46.28(3) . . . 2_555 no
O41 Ti1 O1 Ca2 -43.83(3) . . . 2_555 no
O1 Ti1 O11 Ca1 -51.08(3) . . . . no
O1 Ti1 O11 Ca2 49.37(3) . . . . no
O1 Ti1 O11 C11 -176.14(11) . . . . no
O21 Ti1 O11 Ca1 -133.14(5) . . . . no
O21 Ti1 O11 Ca2 -32.69(5) . . . . no
O21 Ti1 O11 C11 101.80(11) . . . . no
O31 Ti1 O11 Ca1 30.51(5) . . . . no
O31 Ti1 O11 Ca2 130.96(5) . . . . no
O31 Ti1 O11 C11 -94.55(11) . . . . no
O51 Ti1 O11 Ca1 128.52(5) . . . . no
O51 Ti1 O11 Ca2 -131.03(5) . . . . no
O51 Ti1 O11 C11 3.46(12) . . . . no
O1 Ti1 O21 Ca2 -50.11(3) . . . . no
O1 Ti1 O21 C21 -174.11(13) . . . . no
O1 Ti1 O21 Ca1 47.71(3) . . . 2_555 no
O11 Ti1 O21 Ca2 30.75(5) . . . . no
O11 Ti1 O21 C21 -93.26(13) . . . . no
O11 Ti1 O21 Ca1 128.57(5) . . . 2_555 no
O41 Ti1 O21 Ca2 -131.78(5) . . . . no
O41 Ti1 O21 C21 104.22(13) . . . . no
O41 Ti1 O21 Ca1 -33.96(5) . . . 2_555 no
O51 Ti1 O21 Ca2 130.81(5) . . . . no
O51 Ti1 O21 C21 6.81(14) . . . . no
O51 Ti1 O21 Ca1 -131.37(5) . . . 2_555 no
O1 Ti1 O31 Ca1 49.70(3) . . . . no
O1 Ti1 O31 C31 -168.08(13) . . . . no
O1 Ti1 O31 Ca2 -49.26(3) . . . 2_555 no
O11 Ti1 O31 Ca1 -31.13(5) . . . . no
O11 Ti1 O31 C31 111.09(13) . . . . no
O11 Ti1 O31 Ca2 -130.09(5) . . . 2_555 no
O41 Ti1 O31 Ca1 131.32(5) . . . . no
O41 Ti1 O31 C31 -86.46(13) . . . . no
O41 Ti1 O31 Ca2 32.36(5) . . . 2_555 no
O51 Ti1 O31 Ca1 -131.20(5) . . . . no
O51 Ti1 O31 C31 11.02(14) . . . . no
O51 Ti1 O31 Ca2 129.84(5) . . . 2_555 no
O1 Ti1 O41 C41 -167.64(11) . . . . no
O1 Ti1 O41 Ca1 -49.71(3) . . . 2_555 no
O1 Ti1 O41 Ca2 48.69(3) . . . 2_555 no
O21 Ti1 O41 C41 -85.30(12) . . . . no
O21 Ti1 O41 Ca1 32.63(5) . . . 2_555 no
O21 Ti1 O41 Ca2 131.04(5) . . . 2_555 no
O31 Ti1 O41 C41 110.53(12) . . . . no
O31 Ti1 O41 Ca1 -131.54(5) . . . 2_555 no
O31 Ti1 O41 Ca2 -33.14(5) . . . 2_555 no
O51 Ti1 O41 C41 12.77(12) . . . . no
O51 Ti1 O41 Ca1 130.70(4) . . . 2_555 no
O51 Ti1 O41 Ca2 -130.90(5) . . . 2_555 no
Cl1 Ca1 O1 Ti1 99.71(3) . . . . no
Cl1 Ca1 O1 Ca2 -170.57(3) . . . . no
Cl1 Ca1 O1 Ti1 -80.29(3) . . . 2_555 no
Cl1 Ca1 O1 Ca2 9.43(3) . . . 2_555 no
O11 Ca1 O1 Ti1 -42.33(4) . . . . no
O11 Ca1 O1 Ca2 47.40(4) . . . . no
O11 Ca1 O1 Ti1 137.67(4) . . . 2_555 no
O11 Ca1 O1 Ca2 -132.60(4) . . . 2_555 no
O10 Ca1 O1 Ti1 -21.99(4) . . . . no
O10 Ca1 O1 Ca2 67.74(4) . . . . no
O10 Ca1 O1 Ti1 158.01(4) . . . 2_555 no
O10 Ca1 O1 Ca2 -112.26(4) . . . 2_555 no
O31 Ca1 O1 Ti1 41.16(3) . . . . no
O31 Ca1 O1 Ca2 130.88(3) . . . . no
O31 Ca1 O1 Ti1 -138.84(3) . . . 2_555 no
O31 Ca1 O1 Ca2 -49.12(3) . . . 2_555 no
O21 Ca1 O1 Ti1 140.84(4) 2_555 . . . no
O21 Ca1 O1 Ca2 -129.43(4) 2_555 . . . no
O41 Ca1 O1 Ti1 -138.27(3) 2_555 . . . no
O41 Ca1 O1 Ca2 -48.54(3) 2_555 . . . no
O40 Ca1 O1 Ti1 -134.81(4) 2_555 . . . no
O40 Ca1 O1 Ca2 -45.08(4) 2_555 . . . no
Cl1 Ca1 O11 Ti1 -92.59(6) . . . . no
Cl1 Ca1 O11 Ca2 172.18(4) . . . . no
Cl1 Ca1 O11 C11 40.59(15) . . . . no
O1 Ca1 O11 Ti1 39.95(3) . . . . no
O1 Ca1 O11 Ca2 -55.28(3) . . . . no
O1 Ca1 O11 C11 173.13(13) . . . . no
O10 Ca1 O11 Ti1 -121.46(6) . . . . no
O10 Ca1 O11 Ca2 143.31(6) . . . . no
O10 Ca1 O11 C11 11.72(11) . . . . no
O31 Ca1 O11 Ti1 -26.44(4) . . . . no
O31 Ca1 O11 Ca2 -121.67(5) . . . . no
O31 Ca1 O11 C11 106.74(12) . . . . no
O21 Ca1 O11 Ti1 43.07(6) 2_555 . . . no
O21 Ca1 O11 Ca2 -52.16(6) 2_555 . . . no
O21 Ca1 O11 C11 176.25(11) 2_555 . . . no
O41 Ca1 O11 Ti1 100.24(5) 2_555 . . . no
O41 Ca1 O11 Ca2 5.01(4) 2_555 . . . no
O41 Ca1 O11 C11 -126.58(12) 2_555 . . . no
O40 Ca1 O11 Ti1 160.91(5) 2_555 . . . no
O40 Ca1 O11 Ca2 65.68(5) 2_555 . . . no
O40 Ca1 O11 C11 -65.91(12) 2_555 . . . no
Cl1 Ca1 O10 C12 -145.73(12) . . . . no
Cl1 Ca1 O10 C13 -2.12(15) . . . . no
O1 Ca1 O10 C12 -0.09(14) . . . . no
O1 Ca1 O10 C13 143.52(15) . . . . no
O11 Ca1 O10 C12 18.76(12) . . . . no
O11 Ca1 O10 C13 162.37(17) . . . . no
O31 Ca1 O10 C12 -50.81(12) . . . . no
O31 Ca1 O10 C13 92.80(16) . . . . no
O41 Ca1 O10 C12 73.24(13) 2_555 . . . no
O41 Ca1 O10 C13 -143.15(15) 2_555 . . . no
O40 Ca1 O10 C12 131.64(12) 2_555 . . . no
O40 Ca1 O10 C13 -84.75(16) 2_555 . . . no
Cl1 Ca1 O31 Ti1 175.86(4) . . . . no
Cl1 Ca1 O31 C31 37.27(13) . . . . no
Cl1 Ca1 O31 Ca2 -91.37(3) . . . 2_555 no
O1 Ca1 O31 Ti1 -38.48(3) . . . . no
O1 Ca1 O31 C31 -177.07(14) . . . . no
O1 Ca1 O31 Ca2 54.29(3) . . . 2_555 no
O11 Ca1 O31 Ti1 26.19(4) . . . . no
O11 Ca1 O31 C31 -112.40(13) . . . . no
O11 Ca1 O31 Ca2 118.96(5) . . . 2_555 no
O10 Ca1 O31 Ti1 92.65(5) . . . . no
O10 Ca1 O31 C31 -45.95(13) . . . . no
O10 Ca1 O31 Ca2 -174.58(4) . . . 2_555 no
O21 Ca1 O31 Ti1 -97.79(5) 2_555 . . . no
O21 Ca1 O31 C31 123.62(13) 2_555 . . . no
O21 Ca1 O31 Ca2 -5.02(4) 2_555 . . 2_555 no
O41 Ca1 O31 Ti1 -37.92(6) 2_555 . . . no
O41 Ca1 O31 C31 -176.51(12) 2_555 . . . no
O41 Ca1 O31 Ca2 54.85(5) 2_555 . . 2_555 no
Cl1 Ca1 O21 Ti1 -168.55(4) . . 2_555 2_555 no
Cl1 Ca1 O21 Ca2 99.84(3) . . 2_555 2_555 no
Cl1 Ca1 O21 C21 -29.76(13) . . 2_555 2_555 no
O11 Ca1 O21 Ti1 34.11(7) . . 2_555 2_555 no
O11 Ca1 O21 Ca2 -57.51(5) . . 2_555 2_555 no
O11 Ca1 O21 C21 172.90(12) . . 2_555 2_555 no
O31 Ca1 O21 Ti1 96.54(5) . . 2_555 2_555 no
O31 Ca1 O21 Ca2 4.92(4) . . 2_555 2_555 no
O31 Ca1 O21 C21 -124.67(13) . . 2_555 2_555 no
Cl1 Ca1 O41 Ca2 -175.22(3) . . 2_555 . no
Cl1 Ca1 O41 Ti1 90.78(5) . . 2_555 2_555 no
Cl1 Ca1 O41 C41 -35.53(13) . . 2_555 2_555 no
O1 Ca1 O41 Ca2 55.06(3) . . 2_555 . no
O11 Ca1 O41 Ca2 -4.91(4) . . 2_555 . no
O11 Ca1 O41 Ti1 -98.91(5) . . 2_555 2_555 no
O11 Ca1 O41 C41 134.78(11) . . 2_555 2_555 no
O10 Ca1 O41 Ca2 -54.54(6) . . 2_555 . no
O10 Ca1 O41 Ti1 -148.54(5) . . 2_555 2_555 no
O10 Ca1 O41 C41 85.15(12) . . 2_555 2_555 no
O31 Ca1 O41 Ca2 54.49(6) . . 2_555 . no
O31 Ca1 O41 Ti1 -39.51(6) . . 2_555 2_555 no
O31 Ca1 O41 C41 -165.82(10) . . 2_555 2_555 no
O21 Ca1 O41 Ca2 122.31(5) 2_555 . 2_555 . no
O40 Ca1 O41 Ca2 -121.90(6) 2_555 . 2_555 . no
Cl1 Ca1 O40 C42 157.22(12) . . 2_555 2_555 no
Cl1 Ca1 O40 C43 -57.96(12) . . 2_555 2_555 no
O11 Ca1 O40 C42 -54.96(13) . . 2_555 2_555 no
O11 Ca1 O40 C43 89.87(12) . . 2_555 2_555 no
O10 Ca1 O40 C42 -118.92(12) . . 2_555 2_555 no
O10 Ca1 O40 C43 25.90(12) . . 2_555 2_555 no
Cl2 Ca2 O1 Ti1 93.20(3) . . . . no
Cl2 Ca2 O1 Ca1 3.74(3) . . . . no
Cl2 Ca2 O1 Ti1 -86.80(3) . . . 2_555 no
Cl2 Ca2 O1 Ca1 -176.26(3) . . . 2_555 no
O11 Ca2 O1 Ti1 40.68(3) . . . . no
O11 Ca2 O1 Ca1 -48.78(3) . . . . no
O11 Ca2 O1 Ti1 -139.32(3) . . . 2_555 no
O11 Ca2 O1 Ca1 131.22(3) . . . 2_555 no
O21 Ca2 O1 Ti1 -41.85(3) . . . . no
O21 Ca2 O1 Ca1 -131.31(3) . . . . no
O21 Ca2 O1 Ti1 138.15(3) . . . 2_555 no
O21 Ca2 O1 Ca1 48.69(3) . . . 2_555 no
O20 Ca2 O1 Ti1 -29.73(4) . . . . no
O20 Ca2 O1 Ca1 -119.19(4) . . . . no
O20 Ca2 O1 Ti1 150.27(4) . . . 2_555 no
O20 Ca2 O1 Ca1 60.81(4) . . . 2_555 no
O31 Ca2 O1 Ti1 -138.64(3) 2_555 . . . no
O31 Ca2 O1 Ca1 131.90(3) 2_555 . . . no
O30 Ca2 O1 Ti1 -134.05(4) 2_555 . . . no
O30 Ca2 O1 Ca1 136.50(4) 2_555 . . . no
O41 Ca2 O1 Ti1 139.37(4) 2_555 . . . no
O41 Ca2 O1 Ca1 49.92(4) 2_555 . . . no
Cl2 Ca2 O11 Ti1 171.81(4) . . . . no
Cl2 Ca2 O11 Ca1 -94.81(4) . . . . no
Cl2 Ca2 O11 C11 33.58(11) . . . . no
O1 Ca2 O11 Ti1 -38.54(3) . . . . no
O1 Ca2 O11 Ca1 54.84(3) . . . . no
O1 Ca2 O11 C11 -176.78(12) . . . . no
O21 Ca2 O11 Ti1 27.03(4) . . . . no
O21 Ca2 O11 Ca1 120.41(5) . . . . no
O21 Ca2 O11 C11 -111.20(11) . . . . no
O20 Ca2 O11 Ti1 90.87(5) . . . . no
O20 Ca2 O11 Ca1 -175.75(5) . . . . no
O20 Ca2 O11 C11 -47.37(11) . . . . no
O31 Ca2 O11 Ti1 -37.86(6) 2_555 . . . no
O31 Ca2 O11 Ca1 55.52(6) 2_555 . . . no
O31 Ca2 O11 C11 -176.10(10) 2_555 . . . no
O41 Ca2 O11 Ti1 -98.52(5) 2_555 . . . no
O41 Ca2 O11 Ca1 -5.13(4) 2_555 . . . no
O41 Ca2 O11 C11 123.25(11) 2_555 . . . no
Cl2 Ca2 O21 Ti1 -94.40(5) . . . . no
Cl2 Ca2 O21 C21 36.10(12) . . . . no
Cl2 Ca2 O21 Ca1 170.43(3) . . . 2_555 no
O1 Ca2 O21 Ti1 39.52(3) . . . . no
O1 Ca2 O21 C21 170.02(12) . . . . no
O1 Ca2 O21 Ca1 -55.65(3) . . . 2_555 no
O11 Ca2 O21 Ti1 -26.96(4) . . . . no
O11 Ca2 O21 C21 103.54(11) . . . . no
O11 Ca2 O21 Ca1 -122.13(4) . . . 2_555 no
O20 Ca2 O21 Ti1 -129.70(6) . . . . no
O20 Ca2 O21 C21 0.81(10) . . . . no
O20 Ca2 O21 Ca1 135.13(5) . . . 2_555 no
O31 Ca2 O21 Ti1 100.04(5) 2_555 . . . no
O31 Ca2 O21 C21 -129.46(11) 2_555 . . . no
O31 Ca2 O21 Ca1 4.87(4) 2_555 . . 2_555 no
O30 Ca2 O21 Ti1 161.83(4) 2_555 . . . no
O30 Ca2 O21 C21 -67.67(11) 2_555 . . . no
O30 Ca2 O21 Ca1 66.66(5) 2_555 . . 2_555 no
O41 Ca2 O21 Ti1 40.74(6) 2_555 . . . no
O41 Ca2 O21 C21 171.24(10) 2_555 . . . no
O41 Ca2 O21 Ca1 -54.43(5) 2_555 . . 2_555 no
Cl2 Ca2 O20 C22 171.23(11) . . . . no
Cl2 Ca2 O20 C23 -45.68(15) . . . . no
O1 Ca2 O20 C22 -41.49(12) . . . . no
O1 Ca2 O20 C23 101.59(15) . . . . no
O11 Ca2 O20 C22 -96.18(11) . . . . no
O11 Ca2 O20 C23 46.90(16) . . . . no
O21 Ca2 O20 C22 -30.18(11) . . . . no
O21 Ca2 O20 C23 112.91(16) . . . . no
O31 Ca2 O20 C22 31.38(13) 2_555 . . . no
O31 Ca2 O20 C23 174.46(15) 2_555 . . . no
O30 Ca2 O20 C22 86.73(11) 2_555 . . . no
O30 Ca2 O20 C23 -130.19(16) 2_555 . . . no
Cl2 Ca2 O31 Ti1 94.55(5) . . 2_555 2_555 no
Cl2 Ca2 O31 Ca1 -171.76(2) . . 2_555 2_555 no
Cl2 Ca2 O31 C31 -32.80(11) . . 2_555 2_555 no
O11 Ca2 O31 Ti1 -39.30(6) . . 2_555 2_555 no
O11 Ca2 O31 Ca1 54.39(5) . . 2_555 2_555 no
O11 Ca2 O31 C31 -166.64(9) . . 2_555 2_555 no
O21 Ca2 O31 Ti1 -98.57(5) . . 2_555 2_555 no
O21 Ca2 O31 Ca1 -4.88(4) . . 2_555 2_555 no
O21 Ca2 O31 C31 134.09(10) . . 2_555 2_555 no
O20 Ca2 O31 Ti1 -153.66(5) . . 2_555 2_555 no
O20 Ca2 O31 Ca1 -59.96(6) . . 2_555 2_555 no
O20 Ca2 O31 C31 79.00(11) . . 2_555 2_555 no
Cl2 Ca2 O30 C32 160.93(11) . . 2_555 2_555 no
Cl2 Ca2 O30 C33 -54.66(13) . . 2_555 2_555 no
O21 Ca2 O30 C32 -56.68(11) . . 2_555 2_555 no
O21 Ca2 O30 C33 87.73(13) . . 2_555 2_555 no
O20 Ca2 O30 C32 -117.14(11) . . 2_555 2_555 no
O20 Ca2 O30 C33 27.27(13) . . 2_555 2_555 no
Cl2 Ca2 O41 Ca1 98.06(4) . . 2_555 . no
Cl2 Ca2 O41 Ti1 -169.30(4) . . 2_555 2_555 no
Cl2 Ca2 O41 C41 -30.25(14) . . 2_555 2_555 no
O1 Ca2 O41 Ca1 -54.64(3) . . 2_555 . no
O11 Ca2 O41 Ca1 5.04(4) . . 2_555 . no
O11 Ca2 O41 Ti1 97.68(5) . . 2_555 2_555 no
O11 Ca2 O41 C41 -123.28(14) . . 2_555 2_555 no
O21 Ca2 O41 Ca1 -55.85(6) . . 2_555 . no
O21 Ca2 O41 Ti1 36.80(6) . . 2_555 2_555 no
O21 Ca2 O41 C41 175.84(13) . . 2_555 2_555 no
O31 Ca2 O41 Ca1 -120.84(5) 2_555 . 2_555 . no
O30 Ca2 O41 Ca1 -179.21(4) 2_555 . 2_555 . no
Ti1 O11 C11 C12 74.92(16) . . . . no
Ca1 O11 C11 C12 -39.85(18) . . . . no
Ca2 O11 C11 C12 -160.91(11) . . . . no
Ca1 O10 C12 C11 -44.77(18) . . . . no
C13 O10 C12 C11 165.13(16) . . . . no
Ti1 O21 C21 C22 139.12(12) . . . . no
Ca2 O21 C21 C22 27.19(16) . . . . no
Ca1 O21 C21 C22 -94.09(15) 2_555 . . . no
Ca2 O20 C22 C21 57.47(16) . . . . no
C23 O20 C22 C21 -91.37(18) . . . . no
Ti1 O31 C31 C32 154.79(11) . . . . no
Ca1 O31 C31 C32 -77.17(18) . . . . no
Ca2 O31 C31 C32 46.16(16) 2_555 . . . no
C33 O30 C32 C31 -172.05(17) . . . . no
Ca2 O30 C32 C31 40.41(18) 2_555 . . . no
Ti1 O41 C41 C42 152.90(11) . . . . no
Ca1 O41 C41 C42 45.25(15) 2_555 . . . no
Ca2 O41 C41 C42 -77.81(16) 2_555 . . . no
C43 O40 C42 C41 -172.15(14) . . . . no
Ca1 O40 C42 C41 40.03(17) 2_555 . . . no
C53 O50 C52 C51 -176.43(16) . . . . no
O11 C11 C12 O10 54.74(19) . . . . no
O21 C21 C22 O20 -56.17(19) . . . . no
O31 C31 C32 O30 -56.8(2) . . . . no
O41 C41 C42 O40 -55.64(17) . . . . no
O51 C51 C52 O50 65.23(19) . . . . no
